data_4316357
loop_
_publ_author_name
'Iurii L. Malaestean'
'Victor Ch. Kravtsov'
'Manfred Speldrich'
'Galina Dulcevscaia'
'Yurii A. Simonov'
'Janusz Lipkowski'
'Arkady Ellern'
'Svetlana G. Baca'
'Paul K\"ogerler'

_publ_section_title
;
 One-Dimensional Coordination Polymers from Hexanuclear Manganese
 Carboxylate Clusters Featuring a {MnII4MnIII2(\m4-O)2} Core and Spacer
 Linkers
;
_journal_name_full 'Inorganic Chemistry'
_journal_page_first 7764
_journal_page_last 7772
_journal_paper_doi 10.1021/ic100541m
_journal_volume 49
_journal_year 2010
_chemical_formula_sum 'C65 H120 Mn6 N2 O28'
_chemical_formula_weight 1707.27
_chemical_name_systematic
; 
 ? 
;
_space_group_IT_number 15
_symmetry_cell_setting monoclinic
_symmetry_space_group_name_Hall '-C 2yc'
_symmetry_space_group_name_H-M 'C 1 2/c 1'
_atom_sites_solution_hydrogens geom
_atom_sites_solution_primary direct
_atom_sites_solution_secondary difmap
_audit_creation_method SHELXL-97
_audit_update_record
;
2010-03-22 # Formatted by publCIF
;
_cell_angle_alpha 90.000(2)
_cell_angle_beta 119.329(3)
_cell_angle_gamma 90.000(2)
_cell_formula_units_Z 8
_cell_length_a 28.5660(14)
_cell_length_b 28.2130(14)
_cell_length_c 24.0420(16)
_cell_measurement_temperature 100(2)
_cell_volume 16892.6(17)
_computing_structure_refinement 'SHELXL-97 (Sheldrick, 1997)'
_computing_structure_solution 'SHELXS-97 (Sheldrick, 1990)'
_diffrn_ambient_temperature 100(2)
_diffrn_measured_fraction_theta_full 0.992
_diffrn_measured_fraction_theta_max 0.992
_diffrn_radiation_monochromator graphite
_diffrn_radiation_source 'fine-focus sealed tube'
_diffrn_radiation_type MoK\a
_diffrn_radiation_wavelength 0.71073
_diffrn_reflns_av_R_equivalents 0.1171
_diffrn_reflns_av_sigmaI/netI 0.0821
_diffrn_reflns_limit_h_max 31
_diffrn_reflns_limit_h_min -31
_diffrn_reflns_limit_k_max 31
_diffrn_reflns_limit_k_min -31
_diffrn_reflns_limit_l_max 25
_diffrn_reflns_limit_l_min -26
_diffrn_reflns_number 39605
_diffrn_reflns_theta_full 23.15
_diffrn_reflns_theta_max 23.15
_diffrn_reflns_theta_min 1.64
_exptl_absorpt_coefficient_mu 0.942
_exptl_absorpt_correction_T_max 0.9117
_exptl_absorpt_correction_T_min 0.8340
_exptl_absorpt_correction_type multi-scan
_exptl_absorpt_process_details SADABS
_exptl_crystal_density_diffrn 1.343
_exptl_crystal_density_method 'not measured'
_exptl_crystal_F_000 7184
_exptl_crystal_size_max 0.20
_exptl_crystal_size_mid 0.15
_exptl_crystal_size_min 0.10
_refine_diff_density_max 0.747
_refine_diff_density_min -0.588
_refine_diff_density_rms 0.100
_refine_ls_extinction_method none
_refine_ls_goodness_of_fit_ref 1.004
_refine_ls_hydrogen_treatment mixed
_refine_ls_matrix_type full
_refine_ls_number_parameters 1025
_refine_ls_number_reflns 11874
_refine_ls_number_restraints 125
_refine_ls_restrained_S_all 1.008
_refine_ls_R_factor_all 0.1106
_refine_ls_R_factor_gt 0.0766
_refine_ls_shift/su_max 0.001
_refine_ls_shift/su_mean 0.000
_refine_ls_structure_factor_coef Fsqd
_refine_ls_weighting_details 'calc w=1/[\s^2^(Fo^2^)+(0.1620P)^2^+48.9754P] where P=(Fo^2^+2Fc^2^)/3'
_refine_ls_weighting_scheme calc
_refine_ls_wR_factor_gt 0.2156
_refine_ls_wR_factor_ref 0.2379
_reflns_number_gt 8802
_reflns_number_total 11874
_reflns_threshold_expression >2sigma(I)
_cod_data_source_file ic100541m_si_001_1.cif
_cod_data_source_block v7new
_cod_original_cell_volume 16892.6(16)
_cod_database_code 4316357

loop_
_symmetry_equiv_pos_as_xyz
'x, y, z'
'-x, y, -z+1/2'
'x+1/2, y+1/2, z'
'-x+1/2, y+1/2, -z+1/2'
'-x, -y, -z'
'x, -y, z-1/2'
'-x+1/2, -y+1/2, -z'
'x+1/2, -y+1/2, z-1/2'

loop_
_atom_site_label
_atom_site_type_symbol
_atom_site_fract_x
_atom_site_fract_y
_atom_site_fract_z
_atom_site_U_iso_or_equiv
_atom_site_adp_type
_atom_site_occupancy
_atom_site_symmetry_multiplicity
_atom_site_calc_flag
_atom_site_refinement_flags
_atom_site_disorder_assembly
_atom_site_disorder_group
Mn1 Mn 0.70087(5) 0.23164(4) 0.22345(5) 0.0230(3) Uani 1 1 d . E .
Mn2 Mn 0.79473(4) 0.03887(4) 0.24876(5) 0.0205(3) Uani 1 1 d . . .
Mn3 Mn 0.65875(4) 0.14004(4) 0.09412(5) 0.0213(3) Uani 1 1 d . . .
Mn4 Mn 0.78490(4) 0.10776(4) 0.37665(5) 0.0243(3) Uani 1 1 d D . .
Mn5 Mn 0.78158(4) 0.14991(4) 0.23709(5) 0.0188(3) Uani 1 1 d . . .
Mn6 Mn 0.69004(4) 0.10955(4) 0.23436(5) 0.0182(3) Uani 1 1 d . E .
O24 O 0.70641(18) 0.16005(16) 0.1948(2) 0.0193(11) Uani 1 1 d . E .
O25 O 0.76527(18) 0.09996(17) 0.2768(2) 0.0219(11) Uani 1 1 d . E .
O1 O 0.6901(2) 0.30379(17) 0.2511(3) 0.0341(13) Uani 1 1 d . . .
N1 N 0.7262(3) 0.3536(2) 0.2089(4) 0.0436(19) Uani 1 1 d . . .
H1A H 0.7415 0.3302 0.1996 0.052 Uiso 1 1 calc R E .
H1B H 0.7303 0.3830 0.1996 0.052 Uiso 1 1 calc R . .
N2 N 0.6707(2) 0.4698(2) 0.2695(3) 0.0260(15) Uani 1 1 d . . .
C1 C 0.6974(3) 0.3449(3) 0.2366(4) 0.0276(18) Uani 1 1 d . E .
C2 C 0.6720(3) 0.3861(3) 0.2504(4) 0.0267(18) Uani 1 1 d . . .
C3 C 0.6939(3) 0.4308(3) 0.2604(3) 0.0259(18) Uani 1 1 d . E .
H3 H 0.7271 0.4346 0.2609 0.031 Uiso 1 1 calc R . .
C4 C 0.6238(3) 0.4636(3) 0.2685(4) 0.0315(19) Uani 1 1 d . E .
H4 H 0.6059 0.4907 0.2726 0.038 Uiso 1 1 calc R . .
C5 C 0.6000(3) 0.4196(3) 0.2619(4) 0.039(2) Uani 1 1 d . . .
H5 H 0.5677 0.4165 0.2638 0.046 Uiso 1 1 calc R E .
C6 C 0.6245(3) 0.3798(3) 0.2522(4) 0.037(2) Uani 1 1 d . E .
H6 H 0.6090 0.3492 0.2471 0.044 Uiso 1 1 calc R . .
O2 O 0.6317(2) 0.24633(19) 0.1351(3) 0.0357(14) Uani 1 1 d . . .
O3 O 0.6433(2) 0.21092(19) 0.0597(3) 0.0332(13) Uani 1 1 d . A .
C7 C 0.6238(3) 0.2432(3) 0.0786(4) 0.032(2) Uani 1 1 d . A .
C8 C 0.5882(3) 0.2809(3) 0.0298(4) 0.040(2) Uani 1 1 d . . .
C9 C 0.5553(10) 0.3094(8) 0.0518(10) 0.065(7) Uiso 0.55(2) 1 d P A 1
H9A H 0.5384 0.2879 0.0689 0.098 Uiso 0.55(2) 1 calc PR A 1
H9B H 0.5273 0.3270 0.0156 0.098 Uiso 0.55(2) 1 calc PR A 1
H9C H 0.5787 0.3316 0.0852 0.098 Uiso 0.55(2) 1 calc PR A 1
C10 C 0.6265(7) 0.3093(6) 0.0150(10) 0.034(4) Uiso 0.55(2) 1 d P A 1
H10A H 0.6419 0.2883 -0.0043 0.051 Uiso 0.55(2) 1 calc PR A 1
H10B H 0.6554 0.3227 0.0546 0.051 Uiso 0.55(2) 1 calc PR A 1
H10C H 0.6067 0.3350 -0.0148 0.051 Uiso 0.55(2) 1 calc PR A 1
C11 C 0.5459(7) 0.2520(6) -0.0329(9) 0.046(6) Uiso 0.55(2) 1 d P A 1
H11A H 0.5221 0.2333 -0.0229 0.069 Uiso 0.55(2) 1 calc PR A 1
H11B H 0.5655 0.2308 -0.0466 0.069 Uiso 0.55(2) 1 calc PR A 1
H11C H 0.5246 0.2744 -0.0673 0.069 Uiso 0.55(2) 1 calc PR A 1
C9* C 0.5866(10) 0.3246(8) 0.0707(11) 0.046(7) Uiso 0.45(2) 1 d P A 2
H9*1 H 0.5635 0.3495 0.0420 0.068 Uiso 0.45(2) 1 calc PR A 2
H9*2 H 0.6230 0.3370 0.0970 0.068 Uiso 0.45(2) 1 calc PR A 2
H9*3 H 0.5723 0.3142 0.0984 0.068 Uiso 0.45(2) 1 calc PR A 2
C10* C 0.6122(9) 0.3005(8) -0.0109(13) 0.039(6) Uiso 0.45(2) 1 d P A 2
H10D H 0.6069 0.2774 -0.0438 0.059 Uiso 0.45(2) 1 calc PR A 2
H10E H 0.6507 0.3063 0.0166 0.059 Uiso 0.45(2) 1 calc PR A 2
H10F H 0.5942 0.3303 -0.0311 0.059 Uiso 0.45(2) 1 calc PR A 2
C11* C 0.5374(8) 0.2632(8) -0.0066(11) 0.044(7) Uiso 0.45(2) 1 d P A 2
H11D H 0.5220 0.2556 0.0209 0.066 Uiso 0.45(2) 1 calc PR A 2
H11E H 0.5390 0.2343 -0.0283 0.066 Uiso 0.45(2) 1 calc PR A 2
H11F H 0.5149 0.2868 -0.0383 0.066 Uiso 0.45(2) 1 calc PR A 2
O4 O 0.7505(2) 0.26195(18) 0.1855(3) 0.0342(14) Uani 1 1 d . . .
O5 O 0.79610(18) 0.19684(16) 0.1873(2) 0.0213(11) Uani 1 1 d . B .
C12 C 0.7841(3) 0.2408(3) 0.1749(4) 0.0278(18) Uani 1 1 d . B .
C13 C 0.8148(4) 0.2684(3) 0.1485(5) 0.044(2) Uani 1 1 d D . .
C14 C 0.8726(6) 0.2531(6) 0.1773(9) 0.049(4) Uani 0.616(14) 1 d PU B 1
H14A H 0.8742 0.2189 0.1712 0.073 Uiso 0.616(14) 1 calc PR B 1
H14B H 0.8916 0.2604 0.2230 0.073 Uiso 0.616(14) 1 calc PR B 1
H14C H 0.8897 0.2700 0.1563 0.073 Uiso 0.616(14) 1 calc PR B 1
C15 C 0.8052(6) 0.3205(5) 0.1443(8) 0.040(4) Uani 0.616(14) 1 d PU B 1
H15A H 0.8233 0.3354 0.1231 0.059 Uiso 0.616(14) 1 calc PR B 1
H15B H 0.8194 0.3336 0.1873 0.059 Uiso 0.616(14) 1 calc PR B 1
H15C H 0.7665 0.3267 0.1196 0.059 Uiso 0.616(14) 1 calc PR B 1
C16 C 0.7837(6) 0.2503(5) 0.0727(7) 0.044(4) Uani 0.616(14) 1 d PU B 1
H16A H 0.8042 0.2606 0.0520 0.067 Uiso 0.616(14) 1 calc PR B 1
H16B H 0.7476 0.2640 0.0503 0.067 Uiso 0.616(14) 1 calc PR B 1
H16C H 0.7811 0.2156 0.0713 0.067 Uiso 0.616(14) 1 calc PR B 1
C14* C 0.8540(11) 0.2982(10) 0.2063(12) 0.068(9) Uiso 0.384(14) 1 d PD B 2
H14D H 0.8773 0.2771 0.2415 0.102 Uiso 0.384(14) 1 calc PR B 2
H14E H 0.8336 0.3186 0.2199 0.102 Uiso 0.384(14) 1 calc PR B 2
H14F H 0.8760 0.3179 0.1945 0.102 Uiso 0.384(14) 1 calc PR B 2
C15* C 0.7800(9) 0.3046(8) 0.1023(11) 0.038(6) Uiso 0.384(14) 1 d PD B 2
H15D H 0.8013 0.3239 0.0889 0.057 Uiso 0.384(14) 1 calc PR B 2
H15E H 0.7646 0.3249 0.1223 0.057 Uiso 0.384(14) 1 calc PR B 2
H15F H 0.7510 0.2889 0.0649 0.057 Uiso 0.384(14) 1 calc PR B 2
C16* C 0.8487(10) 0.2389(8) 0.1319(13) 0.046(7) Uiso 0.384(14) 1 d PD B 2
H16D H 0.8659 0.2590 0.1139 0.069 Uiso 0.384(14) 1 calc PR B 2
H16E H 0.8264 0.2150 0.1005 0.069 Uiso 0.384(14) 1 calc PR B 2
H16F H 0.8762 0.2232 0.1704 0.069 Uiso 0.384(14) 1 calc PR B 2
O6 O 0.7848(2) 0.20912(17) 0.3022(2) 0.0255(12) Uani 1 1 d . E .
O7 O 0.8269(2) 0.1737(2) 0.3972(2) 0.0344(14) Uani 1 1 d . E .
C17 C 0.8171(3) 0.2088(3) 0.3613(4) 0.0270(18) Uani 1 1 d . . .
C18 C 0.8474(3) 0.2559(3) 0.3927(4) 0.045(2) Uani 1 1 d D C .
C19 C 0.8078(8) 0.2942(7) 0.3768(12) 0.061(7) Uani 0.50 1 d PDU C 1
H19A H 0.7813 0.2832 0.3886 0.091 Uiso 0.50 1 d PR C 1
H19B H 0.7898 0.3013 0.3311 0.091 Uiso 0.50 1 d PR C 1
H19C H 0.8255 0.3228 0.4011 0.091 Uiso 0.50 1 d PR C 1
C20 C 0.8927(8) 0.2603(8) 0.3802(13) 0.067(6) Uani 0.50 1 d PDU C 1
H20A H 0.8769 0.2578 0.3338 0.101 Uiso 0.50 1 d PR C 1
H20B H 0.9201 0.2357 0.4009 0.101 Uiso 0.50 1 d PR C 1
H20C H 0.9092 0.2916 0.3943 0.101 Uiso 0.50 1 d PR C 1
C21 C 0.8727(10) 0.2496(8) 0.4644(7) 0.075(7) Uani 0.50 1 d PDU C 1
H21A H 0.8820 0.2805 0.4858 0.113 Uiso 0.50 1 d PR C 1
H21B H 0.9054 0.2309 0.4781 0.113 Uiso 0.50 1 d PR C 1
H21C H 0.8485 0.2328 0.4756 0.113 Uiso 0.50 1 d PR C 1
C19* C 0.8150(9) 0.2852(7) 0.4113(12) 0.056(6) Uani 0.50 1 d PDU C 2
H19D H 0.8098 0.2679 0.4432 0.085 Uiso 0.50 1 d PR C 2
H19E H 0.7799 0.2925 0.3744 0.085 Uiso 0.50 1 d PR C 2
H19F H 0.8343 0.3148 0.4300 0.085 Uiso 0.50 1 d PR C 2
C20* C 0.8530(11) 0.2827(9) 0.3408(10) 0.085(7) Uani 0.50 1 d PDU C 2
H20D H 0.8170 0.2940 0.3099 0.127 Uiso 0.50 1 d PR C 2
H20E H 0.8665 0.2618 0.3193 0.127 Uiso 0.50 1 d PR C 2
H20F H 0.8772 0.3098 0.3593 0.127 Uiso 0.50 1 d PR C 2
C21* C 0.9048(7) 0.2468(9) 0.4374(13) 0.089(8) Uani 0.50 1 d PDU C 2
H21D H 0.9233 0.2773 0.4445 0.134 Uiso 0.50 1 d PR C 2
H21E H 0.9173 0.2251 0.4156 0.134 Uiso 0.50 1 d PR C 2
H21F H 0.9124 0.2332 0.4785 0.134 Uiso 0.50 1 d PR C 2
O8 O 0.6660(2) 0.21583(18) 0.2810(3) 0.0311(13) Uani 1 1 d . . .
O9 O 0.7044(2) 0.14706(18) 0.3236(2) 0.0260(12) Uani 1 1 d . E .
C22 C 0.6783(3) 0.1839(3) 0.3216(4) 0.0297(19) Uani 1 1 d . E .
C23 C 0.6641(3) 0.1906(3) 0.3753(3) 0.0264(17) Uani 1 1 d . . .
C24 C 0.6519(4) 0.1419(3) 0.3938(4) 0.042(2) Uani 1 1 d . E .
H3D1 H 0.6845 0.1224 0.4124 0.063 Uiso 1 1 calc R . .
H3D2 H 0.6237 0.1262 0.3558 0.063 Uiso 1 1 calc R . .
H3D3 H 0.6397 0.1460 0.4252 0.063 Uiso 1 1 calc R . .
C25 C 0.7120(4) 0.2135(4) 0.4303(4) 0.051(3) Uani 1 1 d . E .
H4D1 H 0.7055 0.2166 0.4666 0.077 Uiso 1 1 calc R . .
H4D2 H 0.7177 0.2450 0.4174 0.077 Uiso 1 1 calc R . .
H4D3 H 0.7439 0.1939 0.4427 0.077 Uiso 1 1 calc R . .
C26 C 0.6154(3) 0.2244(3) 0.3531(4) 0.039(2) Uani 1 1 d . E .
H5D1 H 0.6054 0.2268 0.3867 0.058 Uiso 1 1 calc R . .
H5D2 H 0.5849 0.2119 0.3141 0.058 Uiso 1 1 calc R . .
H5D3 H 0.6250 0.2559 0.3446 0.058 Uiso 1 1 calc R . .
O10 O 0.72098(19) 0.00592(16) 0.1846(2) 0.0247(12) Uani 1 1 d . . .
O11 O 0.66643(18) 0.06813(16) 0.1433(2) 0.0200(11) Uani 1 1 d . E .
C27 C 0.6779(3) 0.0246(3) 0.1436(3) 0.0221(17) Uani 1 1 d . E .
C28 C 0.6360(3) -0.0070(3) 0.0911(4) 0.0257(17) Uani 1 1 d . . .
C29 C 0.5797(3) 0.0108(3) 0.0703(4) 0.037(2) Uani 1 1 d . E .
H3E1 H 0.5535 -0.0095 0.0360 0.056 Uiso 1 1 calc R . .
H3E2 H 0.5761 0.0434 0.0549 0.056 Uiso 1 1 calc R . .
H3E3 H 0.5731 0.0098 0.1067 0.056 Uiso 1 1 calc R . .
C30 C 0.6422(4) -0.0586(3) 0.1136(4) 0.042(2) Uani 1 1 d . E .
H4E1 H 0.6346 -0.0609 0.1491 0.062 Uiso 1 1 calc R . .
H4E2 H 0.6790 -0.0692 0.1278 0.062 Uiso 1 1 calc R . .
H4E3 H 0.6169 -0.0786 0.0783 0.062 Uiso 1 1 calc R . .
C31 C 0.6473(4) -0.0049(3) 0.0350(4) 0.045(2) Uani 1 1 d . E .
H5E1 H 0.6210 -0.0244 -0.0002 0.068 Uiso 1 1 calc R . .
H5E2 H 0.6835 -0.0170 0.0487 0.068 Uiso 1 1 calc R . .
H5E3 H 0.6447 0.0280 0.0207 0.068 Uiso 1 1 calc R . .
O12 O 0.8173(2) 0.00444(18) 0.3377(2) 0.0287(12) Uani 1 1 d . . .
O13 O 0.8524(2) 0.0616(2) 0.4119(2) 0.0348(14) Uani 1 1 d . E .
C32 C 0.8507(3) 0.0188(3) 0.3928(4) 0.0275(18) Uani 1 1 d . E .
C33 C 0.8900(3) -0.0167(3) 0.4384(4) 0.0325(19) Uani 1 1 d . . .
C34 C 0.9223(3) -0.0379(4) 0.4101(5) 0.051(3) Uani 1 1 d . E .
H3F1 H 0.8979 -0.0486 0.3665 0.066 Uiso 1 1 calc R . .
H3F2 H 0.9431 -0.0649 0.4361 0.066 Uiso 1 1 calc R . .
H3F3 H 0.9467 -0.0138 0.4093 0.066 Uiso 1 1 calc R . .
C35 C 0.9269(4) 0.0047(4) 0.5037(5) 0.069(3) Uani 1 1 d . E .
H4F1 H 0.9502 0.0285 0.4998 0.089 Uiso 1 1 calc R . .
H4F2 H 0.9491 -0.0204 0.5330 0.089 Uiso 1 1 calc R . .
H4F3 H 0.9053 0.0197 0.5202 0.089 Uiso 1 1 calc R . .
C36 C 0.8576(4) -0.0560(4) 0.4478(6) 0.068(3) Uani 1 1 d . E .
H5F1 H 0.8310 -0.0418 0.4573 0.088 Uiso 1 1 calc R . .
H5F2 H 0.8818 -0.0763 0.4834 0.088 Uiso 1 1 calc R . .
H5F3 H 0.8392 -0.0749 0.4088 0.088 Uiso 1 1 calc R . .
O14 O 0.87436(18) 0.06488(17) 0.2873(2) 0.0235(12) Uani 1 1 d . . .
O15 O 0.85990(19) 0.14297(18) 0.2893(2) 0.0256(12) Uani 1 1 d . E .
C37 C 0.8903(3) 0.1062(3) 0.3006(3) 0.0262(18) Uani 1 1 d . E .
C38 C 0.9511(3) 0.1160(3) 0.3347(4) 0.0314(19) Uani 1 1 d . . .
C39 C 0.9688(3) 0.1178(3) 0.4060(4) 0.040(2) Uani 1 1 d . E .
H3G1 H 1.0072 0.1255 0.4302 0.060 Uiso 1 1 calc R . .
H3G2 H 0.9625 0.0869 0.4197 0.060 Uiso 1 1 calc R . .
H3G3 H 0.9482 0.1421 0.4137 0.060 Uiso 1 1 calc R . .
C40 C 0.9801(3) 0.0759(3) 0.3224(4) 0.044(2) Uani 1 1 d . E .
H4G1 H 0.9668 0.0731 0.2764 0.067 Uiso 1 1 calc R . .
H4G2 H 0.9734 0.0461 0.3384 0.067 Uiso 1 1 calc R . .
H4G3 H 1.0187 0.0824 0.3443 0.067 Uiso 1 1 calc R . .
C41 C 0.9639(3) 0.1626(3) 0.3133(4) 0.048(3) Uani 1 1 d . E .
H5G1 H 0.9527 0.1608 0.2678 0.072 Uiso 1 1 calc R . .
H5G2 H 1.0026 0.1685 0.3378 0.072 Uiso 1 1 calc R . .
H5G3 H 0.9446 0.1884 0.3206 0.072 Uiso 1 1 calc R . .
O16 O 0.78235(19) 0.09460(16) 0.1714(2) 0.0200(11) Uani 1 1 d . E .
O17 O 0.72129(19) 0.12233(18) 0.0767(2) 0.0258(11) Uani 1 1 d U E .
C42 C 0.7652(3) 0.1027(3) 0.1123(3) 0.0202(13) Uani 1 1 d U . .
C43 C 0.8009(3) 0.0888(3) 0.0836(4) 0.0256(17) Uani 1 1 d . E .
C44 C 0.7961(4) 0.0341(3) 0.0761(4) 0.036(2) Uani 1 1 d . . .
H3H1 H 0.8063 0.0196 0.1175 0.054 Uiso 1 1 calc R E .
H3H2 H 0.8201 0.0227 0.0607 0.054 Uiso 1 1 calc R . .
H3H3 H 0.7590 0.0256 0.0455 0.054 Uiso 1 1 calc R . .
C45 C 0.8589(3) 0.1013(4) 0.1304(4) 0.046(2) Uani 1 1 d . . .
H4H1 H 0.8626 0.1358 0.1351 0.069 Uiso 1 1 calc R E .
H4H2 H 0.8822 0.0893 0.1143 0.069 Uiso 1 1 calc R . .
H4H3 H 0.8694 0.0869 0.1719 0.069 Uiso 1 1 calc R . .
C46 C 0.7807(4) 0.1121(3) 0.0187(4) 0.037(2) Uani 1 1 d . . .
H5H1 H 0.7443 0.1008 -0.0107 0.055 Uiso 1 1 calc R E .
H5H2 H 0.8046 0.1039 0.0017 0.055 Uiso 1 1 calc R . .
H5H3 H 0.7801 0.1466 0.0233 0.055 Uiso 1 1 calc R . .
O18 O 0.5835(2) 0.14083(18) 0.0961(2) 0.0279(12) Uani 1 1 d . D .
O19 O 0.61340(19) 0.12547(18) 0.1992(2) 0.0251(12) Uani 1 1 d . . .
C47 C 0.5760(3) 0.1343(3) 0.1423(4) 0.0275(18) Uani 1 1 d . D .
C48 C 0.5195(3) 0.1376(3) 0.1339(4) 0.043(2) Uani 1 1 d . . .
C49 C 0.4903(7) 0.0871(6) 0.1018(9) 0.058(6) Uani 0.591(16) 1 d P D 1
H49A H 0.5125 0.0696 0.0881 0.087 Uiso 0.591(16) 1 d PR D 1
H49B H 0.4550 0.0933 0.0649 0.087 Uiso 0.591(16) 1 d PR D 1
H49C H 0.4860 0.0683 0.1333 0.087 Uiso 0.591(16) 1 d PR D 1
C50 C 0.4865(6) 0.1749(7) 0.0863(8) 0.058(6) Uani 0.591(16) 1 d P D 1
H50A H 0.4519 0.1781 0.0853 0.088 Uiso 0.591(16) 1 d PR D 1
H50B H 0.4804 0.1657 0.0440 0.088 Uiso 0.591(16) 1 d PR D 1
H50C H 0.5055 0.2053 0.0985 0.088 Uiso 0.591(16) 1 d PR D 1
C51 C 0.5178(5) 0.1391(6) 0.1946(7) 0.032(4) Uani 0.591(16) 1 d P D 1
H51A H 0.4804 0.1401 0.1853 0.049 Uiso 0.591(16) 1 d PR D 1
H51B H 0.5367 0.1674 0.2188 0.049 Uiso 0.591(16) 1 d PR D 1
H51C H 0.5353 0.1107 0.2198 0.049 Uiso 0.591(16) 1 d PR D 1
C49* C 0.4814(9) 0.1328(9) 0.0638(11) 0.051(7) Uiso 0.409(16) 1 d P D 2
H49D H 0.4758 0.0990 0.0526 0.076 Uiso 0.409(16) 1 d PR D 2
H49E H 0.4967 0.1483 0.0398 0.076 Uiso 0.409(16) 1 d PR D 2
H49F H 0.4470 0.1476 0.0531 0.076 Uiso 0.409(16) 1 d PR D 2
C50* C 0.5175(14) 0.1942(12) 0.1504(16) 0.089(11) Uiso 0.409(16) 1 d P D 2
H50D H 0.4813 0.2024 0.1419 0.134 Uiso 0.409(16) 1 d PR D 2
H50E H 0.5270 0.2138 0.1236 0.134 Uiso 0.409(16) 1 d PR D 2
H50F H 0.5432 0.2000 0.1954 0.134 Uiso 0.409(16) 1 d PR D 2
C51* C 0.5133(15) 0.1076(14) 0.1749(17) 0.089(11) Uiso 0.409(16) 1 d P D 2
H51D H 0.5402 0.1151 0.2190 0.134 Uiso 0.409(16) 1 d PR D 2
H51E H 0.5180 0.0748 0.1653 0.134 Uiso 0.409(16) 1 d PR D 2
H51F H 0.4772 0.1115 0.1697 0.134 Uiso 0.409(16) 1 d PR D 2
O20 O 0.6031(2) 0.11630(19) -0.0079(2) 0.0301(13) Uani 0.63 1 d PD E 1
O21 O 0.5193(3) 0.1290(3) -0.0257(4) 0.037(2) Uani 0.63 1 d PD E 1
H2J H 0.5346 0.1331 0.0140 0.056 Uiso 0.63 1 calc PR E 1
C52 C 0.5557(5) 0.1205(4) -0.0431(5) 0.029(3) Uani 0.63 1 d PD E 1
C53 C 0.5308(3) 0.1129(3) -0.1167(4) 0.036(2) Uani 0.63 1 d PD E 1
C54 C 0.4751(6) 0.1354(9) -0.1536(7) 0.056(5) Uani 0.63 1 d PD E 1
H54A H 0.4785 0.1700 -0.1519 0.085 Uiso 0.63 1 calc PR E 1
H54B H 0.4532 0.1257 -0.1344 0.085 Uiso 0.63 1 calc PR E 1
H54C H 0.4577 0.1249 -0.1982 0.085 Uiso 0.63 1 calc PR E 1
C55 C 0.5251(10) 0.0583(4) -0.1273(7) 0.043(5) Uani 0.63 1 d PD E 1
H55A H 0.5036 0.0516 -0.1730 0.065 Uiso 0.63 1 calc PR E 1
H55B H 0.5073 0.0449 -0.1048 0.065 Uiso 0.63 1 calc PR E 1
H55C H 0.5608 0.0441 -0.1107 0.065 Uiso 0.63 1 calc PR E 1
C56 C 0.5661(6) 0.1310(5) -0.1410(8) 0.042(4) Uani 0.63 1 d PD E 1
H56A H 0.5537 0.1189 -0.1842 0.063 Uiso 0.63 1 calc PR E 1
H56B H 0.6031 0.1204 -0.1129 0.063 Uiso 0.63 1 calc PR E 1
H56C H 0.5650 0.1658 -0.1420 0.063 Uiso 0.63 1 calc PR E 1
O20* O 0.6031(2) 0.11630(19) -0.0079(2) 0.0301(13) Uani 0.37 1 d PD E 2
O21* O 0.5890(6) 0.1800(5) -0.0622(8) 0.047(4) Uiso 0.37 1 d PD E 2
H2J2 H 0.6157 0.1891 -0.0282 0.071 Uiso 0.37 1 calc PR E 2
C52* C 0.5790(7) 0.1351(6) -0.0567(7) 0.025(5) Uiso 0.37 1 d PD E 2
C53* C 0.5308(3) 0.1129(3) -0.1167(4) 0.036(2) Uani 0.37 1 d PD E 2
C54* C 0.4773(10) 0.1346(16) -0.1308(14) 0.056(5) Uani 0.37 1 d PD E 2
H54D H 0.4762 0.1679 -0.1429 0.085 Uiso 0.37 1 calc PR E 2
H54E H 0.4733 0.1326 -0.0927 0.085 Uiso 0.37 1 calc PR E 2
H54F H 0.4479 0.1173 -0.1659 0.085 Uiso 0.37 1 calc PR E 2
C55* C 0.5301(19) 0.0589(6) -0.1062(16) 0.043(5) Uani 0.37 1 d PD E 2
H55D H 0.5232 0.0531 -0.0706 0.065 Uiso 0.37 1 calc PR E 2
H55E H 0.5649 0.0453 -0.0961 0.065 Uiso 0.37 1 calc PR E 2
H55F H 0.5018 0.0442 -0.1450 0.065 Uiso 0.37 1 calc PR E 2
C56* C 0.5403(12) 0.1213(11) -0.1732(11) 0.055(9) Uiso 0.37 1 d PD E 2
H56D H 0.5098 0.1088 -0.2122 0.083 Uiso 0.37 1 calc PR E 2
H56E H 0.5732 0.1051 -0.1656 0.083 Uiso 0.37 1 calc PR E 2
H56F H 0.5438 0.1554 -0.1781 0.083 Uiso 0.37 1 calc PR E 2
O22 O 0.7333(2) 0.05047(18) 0.3705(2) 0.0268(12) Uani 1 1 d . E .
O23 O 0.6741(2) 0.05163(17) 0.2664(2) 0.0256(12) Uani 1 1 d . . .
C57 C 0.6934(3) 0.0346(3) 0.3223(3) 0.0234(17) Uani 1 1 d . E .
C58 C 0.6661(3) -0.0102(3) 0.3285(4) 0.033(2) Uani 1 1 d . . .
C59 C 0.6761(4) -0.0156(3) 0.3958(4) 0.052(3) Uani 1 1 d . E .
H3K1 H 0.6557 0.0085 0.4042 0.078 Uiso 1 1 calc R . .
H3K2 H 0.7145 -0.0116 0.4258 0.078 Uiso 1 1 calc R . .
H3K3 H 0.6647 -0.0472 0.4011 0.078 Uiso 1 1 calc R . .
C60 C 0.6936(4) -0.0522(3) 0.3137(5) 0.060(3) Uani 1 1 d . E .
H4K1 H 0.7320 -0.0525 0.3449 0.090 Uiso 1 1 calc R . .
H4K2 H 0.6888 -0.0485 0.2707 0.090 Uiso 1 1 calc R . .
H4K3 H 0.6772 -0.0821 0.3162 0.090 Uiso 1 1 calc R . .
C61 C 0.6059(4) -0.0094(4) 0.2802(4) 0.053(3) Uani 1 1 d . E .
H5K1 H 0.5893 -0.0388 0.2837 0.080 Uiso 1 1 calc R . .
H5K2 H 0.6007 -0.0065 0.2369 0.080 Uiso 1 1 calc R . .
H5K3 H 0.5891 0.0177 0.2891 0.080 Uiso 1 1 calc R . .
O26 O 0.8001(2) 0.1187(2) 0.4770(2) 0.0359(14) Uani 1 1 d D E .
H26 H 0.8360(12) 0.1269(17) 0.5021(9) 0.054 Uiso 1 1 d D . .
C62 C 0.7928(4) 0.0835(4) 0.5157(4) 0.049(2) Uani 1 1 d D . .
H1E1 H 0.8253 0.0633 0.5369 0.059 Uiso 1 1 calc R E .
H1E2 H 0.7619 0.0629 0.4882 0.059 Uiso 1 1 calc R . .
C63 C 0.7830(5) 0.1071(4) 0.5659(4) 0.060(3) Uani 1 1 d . E .
H2E1 H 0.8128 0.1285 0.5919 0.090 Uiso 1 1 calc R . .
H2E2 H 0.7803 0.0828 0.5934 0.090 Uiso 1 1 calc R . .
H2E3 H 0.7494 0.1252 0.5449 0.090 Uiso 1 1 calc R . .
O2ET O 0.9089(10) 0.1168(11) 0.5283(11) 0.079(3) Uiso 0.388(18) 1 d PD F 1
C3ET C 0.9510(13) 0.1402(14) 0.5606(14) 0.079(3) Uiso 0.388(18) 1 d PD F 1
H3E4 H 0.9480 0.1722 0.5422 0.095 Uiso 0.388(18) 1 calc PR F 1
H3E5 H 0.9825 0.1239 0.5627 0.095 Uiso 0.388(18) 1 calc PR F 1
C4ET C 0.9556(13) 0.1432(12) 0.6251(12) 0.079(3) Uiso 0.388(18) 1 d PD F 1
H4E4 H 0.9237 0.1591 0.6213 0.118 Uiso 0.388(18) 1 d PR F 1
H4E5 H 0.9878 0.1612 0.6541 0.118 Uiso 0.388(18) 1 d PR F 1
H4E6 H 0.9580 0.1112 0.6420 0.118 Uiso 0.388(18) 1 d PR F 1
O2E2 O 0.8851(9) 0.1742(9) 0.5280(11) 0.079(3) Uiso 0.343(10) 1 d PD G 2
C3E2 C 0.9014(12) 0.1531(13) 0.5796(14) 0.079(3) Uiso 0.343(10) 1 d PD G 2
H3E6 H 0.9113 0.1185 0.5937 0.095 Uiso 0.343(10) 1 calc PR G 2
H3E7 H 0.8821 0.1642 0.6020 0.095 Uiso 0.343(10) 1 calc PR G 2
C4E2 C 0.9598(12) 0.1648(14) 0.6172(15) 0.079(3) Uiso 0.343(10) 1 d PD G 2
H4E7 H 0.9801 0.1389 0.6120 0.118 Uiso 0.343(10) 1 d PR G 2
H4E8 H 0.9703 0.1681 0.6625 0.118 Uiso 0.343(10) 1 d PR G 2
H4E9 H 0.9674 0.1944 0.6019 0.118 Uiso 0.343(10) 1 d PR G 2
O2E3 O 0.9014(14) 0.1097(16) 0.5385(17) 0.079(3) Uiso 0.259(16) 1 d PD H 3
C3E3 C 0.9487(17) 0.1252(18) 0.572(2) 0.079(3) Uiso 0.259(16) 1 d PD H 3
H3E8 H 0.9490 0.1568 0.5903 0.095 Uiso 0.259(16) 1 calc PR H 3
H3E9 H 0.9681 0.1269 0.5475 0.095 Uiso 0.259(16) 1 calc PR H 3
C4E3 C 0.9716(17) 0.0881(16) 0.6226(19) 0.079(3) Uiso 0.259(16) 1 d PD H 3
H4EX H 0.9421 0.0706 0.6228 0.118 Uiso 0.259(16) 1 d PR H 3
H4EY H 0.9936 0.1030 0.6643 0.118 Uiso 0.259(16) 1 d PR H 3
H4EZ H 0.9938 0.0663 0.6137 0.118 Uiso 0.259(16) 1 d PR H 3
O1W O 0.5664(5) 0.2697(5) 0.2009(6) 0.058(4) Uiso 0.52 1 d P . .
O2W O 0.9697(13) 0.1886(13) 0.7024(16) 0.073(9) Uiso 0.23 1 d P . .

loop_
_atom_site_aniso_label
_atom_site_aniso_U_11
_atom_site_aniso_U_22
_atom_site_aniso_U_33
_atom_site_aniso_U_23
_atom_site_aniso_U_13
_atom_site_aniso_U_12
Mn1 0.0314(7) 0.0153(6) 0.0284(7) 0.0006(5) 0.0196(6) 0.0009(5)
Mn2 0.0211(6) 0.0154(6) 0.0247(6) 0.0024(5) 0.0111(5) 0.0007(5)
Mn3 0.0228(6) 0.0211(6) 0.0228(6) 0.0016(5) 0.0131(5) 0.0009(5)
Mn4 0.0278(7) 0.0251(7) 0.0196(6) 0.0003(5) 0.0113(5) -0.0046(5)
Mn5 0.0220(6) 0.0132(6) 0.0231(6) 0.0009(4) 0.0125(5) -0.0009(5)
Mn6 0.0200(6) 0.0171(6) 0.0185(6) 0.0012(4) 0.0102(5) -0.0017(4)
O24 0.024(3) 0.013(2) 0.020(3) 0.003(2) 0.010(2) 0.001(2)
O25 0.018(3) 0.027(3) 0.018(3) 0.001(2) 0.007(2) -0.004(2)
O1 0.054(4) 0.011(3) 0.050(4) -0.003(2) 0.036(3) -0.006(2)
N1 0.064(5) 0.021(4) 0.068(5) -0.002(3) 0.049(5) 0.000(3)
N2 0.028(4) 0.017(3) 0.032(4) 0.003(3) 0.014(3) 0.005(3)
C1 0.027(4) 0.027(5) 0.034(5) -0.008(4) 0.018(4) -0.001(3)
C2 0.031(4) 0.018(4) 0.031(4) -0.001(3) 0.015(4) -0.004(3)
C3 0.035(4) 0.021(4) 0.028(4) -0.005(3) 0.021(4) -0.001(3)
C4 0.037(5) 0.019(4) 0.044(5) -0.013(4) 0.024(4) 0.002(4)
C5 0.046(5) 0.018(4) 0.067(6) -0.001(4) 0.040(5) -0.011(4)
C6 0.038(5) 0.017(4) 0.058(6) -0.008(4) 0.026(4) -0.007(4)
O2 0.046(4) 0.026(3) 0.028(3) 0.002(2) 0.013(3) 0.007(3)
O3 0.041(3) 0.025(3) 0.037(3) -0.001(3) 0.021(3) 0.001(3)
C7 0.029(4) 0.032(5) 0.031(5) 0.007(4) 0.011(4) -0.007(4)
C8 0.044(5) 0.035(5) 0.042(5) 0.020(4) 0.021(4) 0.025(4)
O4 0.049(4) 0.017(3) 0.054(4) 0.001(2) 0.038(3) 0.003(3)
O5 0.020(3) 0.016(3) 0.031(3) 0.002(2) 0.015(2) 0.000(2)
C12 0.037(5) 0.024(5) 0.029(4) 0.001(3) 0.022(4) 0.002(4)
C13 0.065(6) 0.022(5) 0.079(7) 0.020(4) 0.061(6) 0.010(4)
C14 0.043(7) 0.049(8) 0.078(9) 0.006(6) 0.047(7) -0.003(6)
C15 0.050(7) 0.021(6) 0.053(8) 0.008(6) 0.028(6) 0.011(5)
C16 0.069(8) 0.040(7) 0.047(7) 0.013(6) 0.047(6) -0.001(6)
O6 0.034(3) 0.021(3) 0.023(3) -0.001(2) 0.015(3) -0.005(2)
O7 0.034(3) 0.049(4) 0.023(3) 0.000(3) 0.016(3) -0.008(3)
C17 0.028(4) 0.023(4) 0.031(5) -0.009(4) 0.014(4) -0.008(3)
C18 0.041(5) 0.032(5) 0.060(6) -0.020(4) 0.024(5) -0.011(4)
C19 0.058(10) 0.047(10) 0.069(11) -0.022(8) 0.025(8) -0.011(7)
C20 0.062(9) 0.060(10) 0.092(10) -0.022(8) 0.046(8) -0.020(7)
C21 0.091(10) 0.055(9) 0.058(9) -0.013(7) 0.019(8) -0.021(8)
C19* 0.096(17) 0.030(11) 0.075(17) -0.019(11) 0.067(15) -0.019(11)
C20* 0.090(11) 0.070(10) 0.088(11) -0.009(8) 0.039(8) -0.036(8)
C21* 0.080(11) 0.061(10) 0.104(11) -0.029(9) 0.027(8) -0.005(8)
O8 0.046(3) 0.023(3) 0.041(3) 0.004(3) 0.034(3) 0.005(3)
O9 0.028(3) 0.024(3) 0.026(3) -0.003(2) 0.013(2) -0.002(2)
C22 0.031(4) 0.023(5) 0.038(5) -0.016(4) 0.020(4) -0.014(4)
C23 0.034(4) 0.029(4) 0.025(4) -0.007(3) 0.022(4) -0.009(4)
C24 0.046(5) 0.066(7) 0.030(5) 0.002(4) 0.032(4) -0.003(5)
C25 0.055(6) 0.067(7) 0.043(6) -0.015(5) 0.033(5) -0.020(5)
C26 0.041(5) 0.039(5) 0.044(5) 0.008(4) 0.027(4) 0.010(4)
O10 0.024(3) 0.015(3) 0.030(3) 0.007(2) 0.010(2) 0.004(2)
O11 0.027(3) 0.016(3) 0.015(2) -0.001(2) 0.009(2) 0.003(2)
C27 0.021(4) 0.028(5) 0.020(4) 0.008(3) 0.013(3) -0.002(3)
C28 0.020(4) 0.022(4) 0.029(4) 0.002(3) 0.007(3) 0.002(3)
C29 0.030(5) 0.041(5) 0.038(5) -0.003(4) 0.014(4) -0.010(4)
C30 0.043(5) 0.038(5) 0.026(5) -0.006(4) 0.003(4) -0.015(4)
C31 0.045(5) 0.045(6) 0.035(5) -0.013(4) 0.011(4) -0.007(4)
O12 0.030(3) 0.026(3) 0.031(3) 0.006(2) 0.015(3) 0.000(2)
O13 0.033(3) 0.033(3) 0.030(3) 0.006(3) 0.009(3) -0.005(3)
C32 0.030(4) 0.028(5) 0.026(5) 0.011(4) 0.015(4) 0.001(4)
C33 0.028(4) 0.036(5) 0.032(5) 0.012(4) 0.014(4) 0.000(4)
C34 0.028(5) 0.069(7) 0.053(6) 0.011(5) 0.018(5) 0.013(5)
C35 0.069(7) 0.064(7) 0.044(6) 0.017(5) 0.005(6) 0.013(6)
C36 0.042(6) 0.066(8) 0.085(8) 0.035(6) 0.023(6) 0.005(5)
O14 0.017(3) 0.024(3) 0.026(3) 0.005(2) 0.008(2) -0.002(2)
O15 0.023(3) 0.023(3) 0.025(3) 0.000(2) 0.008(2) -0.005(2)
C37 0.022(4) 0.032(5) 0.020(4) 0.007(3) 0.007(3) -0.007(4)
C38 0.018(4) 0.040(5) 0.030(4) 0.004(4) 0.006(4) -0.005(4)
C39 0.025(4) 0.051(6) 0.036(5) -0.003(4) 0.008(4) -0.001(4)
C40 0.032(5) 0.051(6) 0.048(6) 0.000(4) 0.018(4) -0.002(4)
C41 0.029(5) 0.054(6) 0.053(6) 0.023(5) 0.014(4) -0.014(4)
O16 0.025(3) 0.019(3) 0.017(3) -0.001(2) 0.011(2) -0.003(2)
O17 0.021(2) 0.033(3) 0.024(3) -0.001(2) 0.012(2) -0.003(2)
C42 0.019(3) 0.024(3) 0.022(3) -0.002(2) 0.013(2) -0.003(2)
C43 0.024(4) 0.028(4) 0.028(4) -0.001(3) 0.015(3) 0.008(3)
C44 0.055(6) 0.027(5) 0.040(5) -0.003(4) 0.033(5) 0.007(4)
C45 0.034(5) 0.062(6) 0.055(6) -0.011(5) 0.033(5) -0.002(4)
C46 0.051(6) 0.034(5) 0.039(5) 0.010(4) 0.032(4) 0.013(4)
O18 0.027(3) 0.033(3) 0.028(3) 0.006(2) 0.017(3) 0.008(2)
O19 0.023(3) 0.026(3) 0.027(3) -0.001(2) 0.013(2) 0.004(2)
C47 0.021(4) 0.029(4) 0.033(5) 0.000(4) 0.014(4) 0.008(3)
C48 0.032(5) 0.063(6) 0.040(5) 0.010(5) 0.024(4) 0.013(4)
C49 0.053(11) 0.064(13) 0.063(12) -0.018(9) 0.032(10) -0.021(9)
C50 0.037(9) 0.098(16) 0.050(11) 0.039(10) 0.029(8) 0.038(10)
C51 0.032(8) 0.040(9) 0.035(8) 0.016(7) 0.025(7) 0.008(7)
O20 0.024(3) 0.039(3) 0.023(3) -0.009(2) 0.008(3) -0.001(2)
O21 0.028(5) 0.053(6) 0.034(5) 0.003(4) 0.017(4) 0.010(4)
C52 0.040(9) 0.018(7) 0.038(8) 0.006(6) 0.026(7) -0.002(6)
C53 0.032(5) 0.048(5) 0.018(4) -0.002(4) 0.005(4) 0.005(4)
C54 0.071(8) 0.090(10) 0.029(13) 0.005(12) 0.040(9) 0.012(7)
C55 0.063(9) 0.049(6) 0.023(13) 0.001(6) 0.025(11) -0.011(5)
C56 0.037(9) 0.040(9) 0.058(10) -0.013(8) 0.031(8) -0.009(7)
O20* 0.024(3) 0.039(3) 0.023(3) -0.009(2) 0.008(3) -0.001(2)
C53* 0.032(5) 0.048(5) 0.018(4) -0.002(4) 0.005(4) 0.005(4)
C54* 0.071(8) 0.090(10) 0.029(13) 0.005(12) 0.040(9) 0.012(7)
C55* 0.063(9) 0.049(6) 0.023(13) 0.001(6) 0.025(11) -0.011(5)
O22 0.033(3) 0.030(3) 0.020(3) 0.001(2) 0.016(3) -0.005(2)
O23 0.032(3) 0.022(3) 0.026(3) -0.001(2) 0.017(2) -0.006(2)
C57 0.039(5) 0.025(4) 0.013(4) -0.005(3) 0.019(4) -0.004(4)
C58 0.039(5) 0.030(5) 0.034(5) 0.013(4) 0.021(4) -0.003(4)
C59 0.070(7) 0.053(6) 0.029(5) 0.009(4) 0.021(5) -0.026(5)
C60 0.087(8) 0.024(5) 0.078(7) -0.010(5) 0.048(7) -0.006(5)
C61 0.048(6) 0.064(7) 0.050(6) 0.013(5) 0.026(5) -0.028(5)
O26 0.048(4) 0.036(3) 0.028(3) -0.002(2) 0.021(3) -0.018(3)
C62 0.058(6) 0.056(6) 0.038(5) 0.003(5) 0.027(5) -0.009(5)
C63 0.082(8) 0.073(8) 0.029(5) 0.008(5) 0.030(5) -0.008(6)

loop_
_atom_type_symbol
_atom_type_description
_atom_type_scat_dispersion_real
_atom_type_scat_dispersion_imag
_atom_type_scat_source
C C 0.0033 0.0016 'International Tables Vol C Tables 4.2.6.8 and 6.1.1.4'
H H 0.0000 0.0000 'International Tables Vol C Tables 4.2.6.8 and 6.1.1.4'
O O 0.0106 0.0060 'International Tables Vol C Tables 4.2.6.8 and 6.1.1.4'
N N 0.0061 0.0033 'International Tables Vol C Tables 4.2.6.8 and 6.1.1.4'
Mn Mn 0.3368 0.7283 'International Tables Vol C Tables 4.2.6.8 and 6.1.1.4'

loop_
_geom_angle_atom_site_label_1
_geom_angle_atom_site_label_2
_geom_angle_atom_site_label_3
_geom_angle
_geom_angle_site_symmetry_1
_geom_angle_site_symmetry_3
_geom_angle_publ_flag
O8 Mn1 O2 101.0(2) . . ?
O8 Mn1 O24 98.22(19) . . ?
O2 Mn1 O24 92.36(19) . . ?
O8 Mn1 O4 163.9(2) . . ?
O2 Mn1 O4 89.0(2) . . ?
O24 Mn1 O4 93.92(18) . . ?
O8 Mn1 O1 79.48(19) . . ?
O2 Mn1 O1 85.5(2) . . ?
O24 Mn1 O1 176.50(19) . . ?
O4 Mn1 O1 88.84(19) . . ?
O8 Mn1 O6 92.19(19) . . ?
O2 Mn1 O6 164.8(2) . . ?
O24 Mn1 O6 78.16(17) . . ?
O4 Mn1 O6 79.90(19) . . ?
O1 Mn1 O6 104.48(19) . . ?
O8 Mn1 Mn5 109.38(15) . . ?
O2 Mn1 Mn5 121.45(15) . . ?
O24 Mn1 Mn5 35.84(12) . . ?
O4 Mn1 Mn5 75.00(14) . . ?
O1 Mn1 Mn5 147.44(15) . . ?
O6 Mn1 Mn5 45.57(12) . . ?
O10 Mn2 O14 159.9(2) . . ?
O10 Mn2 O12 103.53(19) . . ?
O14 Mn2 O12 89.25(19) . . ?
O10 Mn2 O25 100.17(18) . . ?
O14 Mn2 O25 94.93(18) . . ?
O12 Mn2 O25 91.30(19) . . ?
O10 Mn2 N2 81.8(2) . 4_645 ?
O14 Mn2 N2 84.7(2) . 4_645 ?
O12 Mn2 N2 82.0(2) . 4_645 ?
O25 Mn2 N2 173.3(2) . 4_645 ?
O10 Mn2 O16 90.38(17) . . ?
O14 Mn2 O16 79.98(17) . . ?
O12 Mn2 O16 163.50(19) . . ?
O25 Mn2 O16 77.35(17) . . ?
N2 Mn2 O16 109.2(2) 4_645 . ?
O10 Mn2 Mn5 109.78(13) . . ?
O14 Mn2 Mn5 75.57(14) . . ?
O12 Mn2 Mn5 120.29(15) . . ?
O25 Mn2 Mn5 35.81(13) . . ?
N2 Mn2 Mn5 149.38(16) 4_645 . ?
O16 Mn2 Mn5 44.93(12) . . ?
O17 Mn3 O3 100.5(2) . . ?
O17 Mn3 O18 163.8(2) . . ?
O3 Mn3 O18 88.8(2) . . ?
O17 Mn3 O24 98.83(18) . . ?
O3 Mn3 O24 94.91(19) . . ?
O18 Mn3 O24 93.41(19) . . ?
O17 Mn3 O20 85.91(19) . . ?
O3 Mn3 O20 87.4(2) . . ?
O18 Mn3 O20 81.33(19) . . ?
O24 Mn3 O20 174.21(19) . . ?
O17 Mn3 O11 90.92(18) . . ?
O3 Mn3 O11 167.80(19) . . ?
O18 Mn3 O11 81.06(18) . . ?
O24 Mn3 O11 78.97(16) . . ?
O20 Mn3 O11 97.71(18) . . ?
O17 Mn3 Mn6 109.08(14) . . ?
O3 Mn3 Mn6 124.63(15) . . ?
O18 Mn3 Mn6 75.23(14) . . ?
O24 Mn3 Mn6 36.13(12) . . ?
O20 Mn3 Mn6 138.97(15) . . ?
O11 Mn3 Mn6 46.03(11) . . ?
O13 Mn4 O7 98.3(2) . . ?
O13 Mn4 O22 91.4(2) . . ?
O7 Mn4 O22 164.2(2) . . ?
O13 Mn4 O25 94.0(2) . . ?
O7 Mn4 O25 98.84(19) . . ?
O22 Mn4 O25 92.87(18) . . ?
O13 Mn4 O26 89.8(2) . . ?
O7 Mn4 O26 80.87(19) . . ?
O22 Mn4 O26 86.73(19) . . ?
O25 Mn4 O26 176.2(2) . . ?
O13 Mn4 O9 169.1(2) . . ?
O7 Mn4 O9 90.2(2) . . ?
O22 Mn4 O9 81.84(19) . . ?
O25 Mn4 O9 77.89(18) . . ?
O26 Mn4 O9 98.3(2) . . ?
O13 Mn4 Mn6 124.77(15) . . ?
O7 Mn4 Mn6 108.84(15) . . ?
O22 Mn4 Mn6 74.98(13) . . ?
O25 Mn4 Mn6 36.06(12) . . ?
O26 Mn4 Mn6 140.42(16) . . ?
O9 Mn4 Mn6 45.21(12) . . ?
O25 Mn5 O24 83.6(2) . . ?
O25 Mn5 O5 173.3(2) . . ?
O24 Mn5 O5 95.36(19) . . ?
O25 Mn5 O15 95.1(2) . . ?
O24 Mn5 O15 173.6(2) . . ?
O5 Mn5 O15 86.7(2) . . ?
O25 Mn5 O16 85.77(19) . . ?
O24 Mn5 O16 97.32(19) . . ?
O5 Mn5 O16 87.79(19) . . ?
O15 Mn5 O16 88.83(19) . . ?
O25 Mn5 O6 97.94(19) . . ?
O24 Mn5 O6 84.90(19) . . ?
O5 Mn5 O6 88.56(19) . . ?
O15 Mn5 O6 89.1(2) . . ?
O16 Mn5 O6 175.90(18) . . ?
O25 Mn5 Mn6 41.76(14) . . ?
O24 Mn5 Mn6 41.83(14) . . ?
O5 Mn5 Mn6 136.77(14) . . ?
O15 Mn5 Mn6 136.53(15) . . ?
O16 Mn5 Mn6 91.81(13) . . ?
O6 Mn5 Mn6 92.14(13) . . ?
O25 Mn5 Mn2 42.26(15) . . ?
O24 Mn5 Mn2 104.61(14) . . ?
O5 Mn5 Mn2 132.36(14) . . ?
O15 Mn5 Mn2 78.19(15) . . ?
O16 Mn5 Mn2 47.51(12) . . ?
O6 Mn5 Mn2 135.28(13) . . ?
Mn6 Mn5 Mn2 70.72(4) . . ?
O25 Mn5 Mn1 104.42(15) . . ?
O24 Mn5 Mn1 42.01(14) . . ?
O5 Mn5 Mn1 78.81(14) . . ?
O15 Mn5 Mn1 133.04(15) . . ?
O16 Mn5 Mn1 134.19(13) . . ?
O6 Mn5 Mn1 46.62(13) . . ?
Mn6 Mn5 Mn1 70.84(4) . . ?
Mn2 Mn5 Mn1 141.56(5) . . ?
O25 Mn6 O24 83.3(2) . . ?
O25 Mn6 O23 95.2(2) . . ?
O24 Mn6 O23 171.8(2) . . ?
O25 Mn6 O19 172.4(2) . . ?
O24 Mn6 O19 96.3(2) . . ?
O23 Mn6 O19 86.3(2) . . ?
O25 Mn6 O9 85.64(19) . . ?
O24 Mn6 O9 98.68(19) . . ?
O23 Mn6 O9 89.2(2) . . ?
O19 Mn6 O9 86.95(19) . . ?
O25 Mn6 O11 99.71(19) . . ?
O24 Mn6 O11 86.14(18) . . ?
O23 Mn6 O11 86.17(19) . . ?
O19 Mn6 O11 87.79(18) . . ?
O9 Mn6 O11 173.22(18) . . ?
O25 Mn6 Mn5 41.53(14) . . ?
O24 Mn6 Mn5 41.82(14) . . ?
O23 Mn6 Mn5 136.12(16) . . ?
O19 Mn6 Mn5 137.62(15) . . ?
O9 Mn6 Mn5 93.09(13) . . ?
O11 Mn6 Mn5 93.67(13) . . ?
O25 Mn6 Mn3 105.54(15) . . ?
O24 Mn6 Mn3 43.01(14) . . ?
O23 Mn6 Mn3 130.59(15) . . ?
O19 Mn6 Mn3 78.85(15) . . ?
O9 Mn6 Mn3 135.81(14) . . ?
O11 Mn6 Mn3 46.83(12) . . ?
Mn5 Mn6 Mn3 71.89(4) . . ?
O25 Mn6 Mn4 42.97(14) . . ?
O24 Mn6 Mn4 105.32(14) . . ?
O23 Mn6 Mn4 78.57(15) . . ?
O19 Mn6 Mn4 130.58(15) . . ?
O9 Mn6 Mn4 46.62(13) . . ?
O11 Mn6 Mn4 136.69(12) . . ?
Mn5 Mn6 Mn4 71.80(4) . . ?
Mn3 Mn6 Mn4 143.69(5) . . ?
Mn5 O24 Mn6 96.4(2) . . ?
Mn5 O24 Mn1 102.1(2) . . ?
Mn6 O24 Mn1 117.9(2) . . ?
Mn5 O24 Mn3 118.8(2) . . ?
Mn6 O24 Mn3 100.9(2) . . ?
Mn1 O24 Mn3 119.3(2) . . ?
Mn5 O25 Mn6 96.7(2) . . ?
Mn5 O25 Mn2 101.9(2) . . ?
Mn6 O25 Mn2 117.2(2) . . ?
Mn5 O25 Mn4 119.1(2) . . ?
Mn6 O25 Mn4 101.0(2) . . ?
Mn2 O25 Mn4 119.4(2) . . ?
C1 O1 Mn1 134.4(5) . . ?
C4 N2 C3 117.1(6) . . ?
C4 N2 Mn2 128.3(5) . 4_655 ?
C3 N2 Mn2 111.3(5) . 4_655 ?
O1 C1 N1 123.1(7) . . ?
O1 C1 C2 119.4(7) . . ?
N1 C1 C2 117.5(7) . . ?
C3 C2 C6 118.6(7) . . ?
C3 C2 C1 121.6(7) . . ?
C6 C2 C1 119.8(7) . . ?
N2 C3 C2 123.8(7) . . ?
N2 C4 C5 123.2(7) . . ?
C4 C5 C6 118.7(7) . . ?
C2 C6 C5 118.5(7) . . ?
C7 O2 Mn1 130.7(5) . . ?
C7 O3 Mn3 125.7(5) . . ?
O3 C7 O2 123.9(7) . . ?
O3 C7 C8 118.0(7) . . ?
O2 C7 C8 118.2(8) . . ?
C11* C8 C9 76.9(13) . . ?
C11* C8 C10 134.1(13) . . ?
C9 C8 C10 116.2(13) . . ?
C11* C8 C7 109.3(11) . . ?
C9 C8 C7 113.1(10) . . ?
C10 C8 C7 104.9(9) . . ?
C11* C8 C10* 112.7(14) . . ?
C9 C8 C10* 125.1(13) . . ?
C10 C8 C10* 22.7(9) . . ?
C7 C8 C10* 113.3(10) . . ?
C11* C8 C9* 109.7(14) . . ?
C9 C8 C9* 33.3(9) . . ?
C10 C8 C9* 88.8(12) . . ?
C7 C8 C9* 105.8(10) . . ?
C10* C8 C9* 105.7(13) . . ?
C11* C8 C11 31.4(10) . . ?
C9 C8 C11 106.6(12) . . ?
C10 C8 C11 109.8(11) . . ?
C7 C8 C11 105.9(9) . . ?
C10* C8 C11 87.1(12) . . ?
C9* C8 C11 137.2(12) . . ?
C12 O4 Mn1 127.6(5) . . ?
C12 O5 Mn5 133.0(5) . . ?
O4 C12 O5 123.8(7) . . ?
O4 C12 C13 119.5(7) . . ?
O5 C12 C13 116.7(7) . . ?
C16* C13 C15* 118.5(15) . . ?
C16* C13 C15 131.6(13) . . ?
C15* C13 C15 39.9(10) . . ?
C16* C13 C14 40.9(10) . . ?
C15* C13 C14 136.5(12) . . ?
C15 C13 C14 116.0(11) . . ?
C16* C13 C12 114.3(12) . . ?
C15* C13 C12 110.7(11) . . ?
C15 C13 C12 114.1(8) . . ?
C14 C13 C12 112.7(8) . . ?
C16* C13 C14* 105.7(17) . . ?
C15* C13 C14* 103.1(16) . . ?
C15 C13 C14* 63.4(13) . . ?
C14 C13 C14* 66.1(13) . . ?
C12 C13 C14* 102.4(13) . . ?
C16* C13 C16 66.4(12) . . ?
C15* C13 C16 65.7(12) . . ?
C15 C13 C16 104.2(9) . . ?
C14 C13 C16 106.9(10) . . ?
C12 C13 C16 101.0(8) . . ?
C14* C13 C16 156.5(14) . . ?
C17 O6 Mn5 122.4(5) . . ?
C17 O6 Mn1 145.3(5) . . ?
Mn5 O6 Mn1 87.82(17) . . ?
C17 O7 Mn4 128.3(5) . . ?
O7 C17 O6 125.1(7) . . ?
O7 C17 C18 117.2(7) . . ?
O6 C17 C18 117.7(7) . . ?
C19* C18 C20 140.0(14) . . ?
C19* C18 C19 31.3(11) . . ?
C20 C18 C19 121.8(16) . . ?
C19* C18 C21* 121.2(16) . . ?
C20 C18 C21* 52.3(14) . . ?
C19 C18 C21* 138.9(15) . . ?
C19* C18 C21 74.9(15) . . ?
C20 C18 C21 105.3(15) . . ?
C19 C18 C21 105.0(15) . . ?
C21* C18 C21 54.0(15) . . ?
C19* C18 C20* 107.7(16) . . ?
C20 C18 C20* 48.6(13) . . ?
C19 C18 C20* 78.5(16) . . ?
C21* C18 C20* 99.1(17) . . ?
C21 C18 C20* 143.2(14) . . ?
C19* C18 C17 110.1(10) . . ?
C20 C18 C17 108.0(10) . . ?
C19 C18 C17 108.9(11) . . ?
C21* C18 C17 111.0(11) . . ?
C21 C18 C17 106.9(10) . . ?
C20* C18 C17 106.3(11) . . ?
C22 O8 Mn1 128.7(5) . . ?
C22 O9 Mn6 121.5(5) . . ?
C22 O9 Mn4 146.0(5) . . ?
Mn6 O9 Mn4 88.17(18) . . ?
O8 C22 O9 123.9(7) . . ?
O8 C22 C23 118.6(7) . . ?
O9 C22 C23 117.4(7) . . ?
C25 C23 C24 111.6(7) . . ?
C25 C23 C22 106.8(6) . . ?
C24 C23 C22 108.9(6) . . ?
C25 C23 C26 108.2(7) . . ?
C24 C23 C26 111.0(6) . . ?
C22 C23 C26 110.3(6) . . ?
C27 O10 Mn2 129.0(5) . . ?
C27 O11 Mn6 122.5(4) . . ?
C27 O11 Mn3 144.5(4) . . ?
Mn6 O11 Mn3 87.14(16) . . ?
O10 C27 O11 124.3(7) . . ?
O10 C27 C28 118.1(6) . . ?
O11 C27 C28 117.6(6) . . ?
C29 C28 C30 110.6(7) . . ?
C29 C28 C27 110.6(6) . . ?
C30 C28 C27 110.7(6) . . ?
C29 C28 C31 110.2(7) . . ?
C30 C28 C31 108.1(7) . . ?
C27 C28 C31 106.5(6) . . ?
C32 O12 Mn2 127.3(5) . . ?
C32 O13 Mn4 124.4(5) . . ?
O12 C32 O13 123.7(7) . . ?
O12 C32 C33 117.5(7) . . ?
O13 C32 C33 118.8(7) . . ?
C32 C33 C34 109.7(7) . . ?
C32 C33 C35 112.4(8) . . ?
C34 C33 C35 110.7(8) . . ?
C32 C33 C36 107.5(7) . . ?
C34 C33 C36 109.1(8) . . ?
C35 C33 C36 107.4(8) . . ?
C37 O14 Mn2 128.3(5) . . ?
C37 O15 Mn5 130.6(5) . . ?
O14 C37 O15 125.3(7) . . ?
O14 C37 C38 119.0(7) . . ?
O15 C37 C38 115.7(7) . . ?
C40 C38 C41 109.6(7) . . ?
C40 C38 C39 109.2(7) . . ?
C41 C38 C39 110.4(7) . . ?
C40 C38 C37 110.0(7) . . ?
C41 C38 C37 111.8(6) . . ?
C39 C38 C37 105.7(6) . . ?
C42 O16 Mn5 122.1(4) . . ?
C42 O16 Mn2 146.8(4) . . ?
Mn5 O16 Mn2 87.56(16) . . ?
C42 O17 Mn3 129.8(4) . . ?
O17 C42 O16 123.4(6) . . ?
O17 C42 C43 118.1(6) . . ?
O16 C42 C43 118.5(6) . . ?
C45 C43 C46 112.6(7) . . ?
C45 C43 C42 109.4(6) . . ?
C46 C43 C42 110.3(6) . . ?
C45 C43 C44 108.6(7) . . ?
C46 C43 C44 110.1(6) . . ?
C42 C43 C44 105.6(6) . . ?
C47 O18 Mn3 128.5(5) . . ?
C47 O19 Mn6 132.0(5) . . ?
O18 C47 O19 124.4(7) . . ?
O18 C47 C48 120.5(7) . . ?
O19 C47 C48 115.1(7) . . ?
C51* C48 C51 40.0(16) . . ?
C51* C48 C50 136.5(18) . . ?
C51 C48 C50 114.9(10) . . ?
C51* C48 C49* 118(2) . . ?
C51 C48 C49* 139.0(13) . . ?
C50 C48 C49* 50.8(12) . . ?
C51* C48 C47 111.5(17) . . ?
C51 C48 C47 114.4(8) . . ?
C50 C48 C47 111.8(9) . . ?
C49* C48 C47 106.1(12) . . ?
C51* C48 C49 65.7(18) . . ?
C51 C48 C49 103.5(10) . . ?
C50 C48 C49 105.4(12) . . ?
C49* C48 C49 58.0(12) . . ?
C47 C48 C49 105.5(9) . . ?
C51* C48 C50* 113(2) . . ?
C51 C48 C50* 73.6(14) . . ?
C50 C48 C50* 54.7(14) . . ?
C49* C48 C50* 105.5(16) . . ?
C47 C48 C50* 100.7(13) . . ?
C49 C48 C50* 152.0(15) . . ?
C52 O20 Mn3 133.1(6) . . ?
O20 C52 O21 125.8(10) . . ?
O20 C52 C53 121.0(9) . . ?
O21 C52 C53 113.1(9) . . ?
C56 C53 C54 110.2(11) . . ?
C56 C53 C55 108.4(11) . . ?
C54 C53 C55 108.6(11) . . ?
C56 C53 C52 112.2(9) . . ?
C54 C53 C52 111.4(9) . . ?
C55 C53 C52 105.8(8) . . ?
C57 O22 Mn4 128.4(5) . . ?
C57 O23 Mn6 132.0(5) . . ?
O22 C57 O23 125.1(7) . . ?
O22 C57 C58 119.0(6) . . ?
O23 C57 C58 115.9(6) . . ?
C59 C58 C57 110.6(7) . . ?
C59 C58 C61 111.4(7) . . ?
C57 C58 C61 110.5(6) . . ?
C59 C58 C60 108.4(8) . . ?
C57 C58 C60 105.7(7) . . ?
C61 C58 C60 110.0(8) . . ?
C62 O26 Mn4 125.5(5) . . ?
O26 C62 C63 110.5(8) . . ?
O2ET C3ET C4ET 104(2) . . ?
O2E2 C3E2 C4E2 105(2) . . ?
O2E3 C3E3 C4E3 100(3) . . ?

loop_
_geom_bond_atom_site_label_1
_geom_bond_atom_site_label_2
_geom_bond_distance
_geom_bond_site_symmetry_2
_geom_bond_publ_flag
Mn1 O8 2.110(5) . ?
Mn1 O2 2.116(5) . ?
Mn1 O24 2.165(5) . ?
Mn1 O4 2.200(5) . ?
Mn1 O1 2.209(5) . ?
Mn1 O6 2.300(5) . ?
Mn1 Mn5 3.1621(15) . ?
Mn2 O10 2.121(5) . ?
Mn2 O14 2.123(5) . ?
Mn2 O12 2.141(5) . ?
Mn2 O25 2.166(5) . ?
Mn2 N2 2.323(6) 4_645 ?
Mn2 O16 2.326(5) . ?
Mn2 Mn5 3.1512(15) . ?
Mn3 O17 2.085(5) . ?
Mn3 O3 2.126(5) . ?
Mn3 O18 2.172(5) . ?
Mn3 O24 2.192(5) . ?
Mn3 O20 2.274(5) . ?
Mn3 O11 2.304(5) . ?
Mn3 Mn6 3.1551(15) . ?
Mn4 O13 2.128(6) . ?
Mn4 O7 2.136(6) . ?
Mn4 O22 2.143(5) . ?
Mn4 O25 2.192(5) . ?
Mn4 O26 2.254(5) . ?
Mn4 O9 2.296(5) . ?
Mn4 Mn6 3.1571(15) . ?
Mn5 O25 1.885(5) . ?
Mn5 O24 1.894(5) . ?
Mn5 O5 1.961(5) . ?
Mn5 O15 1.967(5) . ?
Mn5 O16 2.228(5) . ?
Mn5 O6 2.260(5) . ?
Mn5 Mn6 2.8232(14) . ?
Mn6 O25 1.893(5) . ?
Mn6 O24 1.894(5) . ?
Mn6 O23 1.953(5) . ?
Mn6 O19 1.974(5) . ?
Mn6 O9 2.242(5) . ?
Mn6 O11 2.274(5) . ?
O1 C1 1.257(9) . ?
N1 C1 1.312(10) . ?
N2 C4 1.339(10) . ?
N2 C3 1.357(9) . ?
N2 Mn2 2.323(6) 4_655 ?
C1 C2 1.492(11) . ?
C2 C3 1.376(10) . ?
C2 C6 1.390(11) . ?
C4 C5 1.387(11) . ?
C5 C6 1.401(11) . ?
O2 C7 1.267(10) . ?
O3 C7 1.262(10) . ?
C7 C8 1.541(11) . ?
C8 C11* 1.37(2) . ?
C8 C9 1.51(2) . ?
C8 C10 1.533(18) . ?
C8 C10* 1.55(2) . ?
C8 C9* 1.59(2) . ?
C8 C11 1.62(2) . ?
O4 C12 1.259(9) . ?
O5 C12 1.281(9) . ?
C12 C13 1.525(11) . ?
C13 C16* 1.470(18) . ?
C13 C15* 1.477(17) . ?
C13 C15 1.489(15) . ?
C13 C14 1.507(17) . ?
C13 C14* 1.538(19) . ?
C13 C16 1.670(17) . ?
O6 C17 1.260(9) . ?
O7 C17 1.252(9) . ?
C17 C18 1.564(11) . ?
C18 C19* 1.466(14) . ?
C18 C20 1.468(14) . ?
C18 C19 1.472(15) . ?
C18 C21* 1.477(15) . ?
C18 C21 1.519(14) . ?
C18 C20* 1.531(15) . ?
O8 C22 1.246(10) . ?
O9 C22 1.266(9) . ?
C22 C23 1.543(11) . ?
C23 C25 1.506(11) . ?
C23 C24 1.535(11) . ?
C23 C26 1.551(11) . ?
O10 C27 1.255(8) . ?
O11 C27 1.269(9) . ?
C27 C28 1.532(10) . ?
C28 C29 1.515(11) . ?
C28 C30 1.531(11) . ?
C28 C31 1.535(12) . ?
O12 C32 1.261(9) . ?
O13 C32 1.283(9) . ?
C32 C33 1.504(11) . ?
C33 C34 1.512(12) . ?
C33 C35 1.522(13) . ?
C33 C36 1.529(12) . ?
O14 C37 1.236(9) . ?
O15 C37 1.293(9) . ?
C37 C38 1.539(10) . ?
C38 C40 1.517(12) . ?
C38 C41 1.517(11) . ?
C38 C39 1.531(12) . ?
O16 C42 1.277(8) . ?
O17 C42 1.250(8) . ?
C42 C43 1.534(10) . ?
C43 C45 1.521(11) . ?
C43 C46 1.524(11) . ?
C43 C44 1.549(11) . ?
O18 C47 1.243(9) . ?
O19 C47 1.283(9) . ?
C47 C48 1.531(11) . ?
C48 C51* 1.38(3) . ?
C48 C51 1.482(16) . ?
C48 C50 1.499(17) . ?
C48 C49* 1.50(2) . ?
C48 C49 1.641(19) . ?
C48 C50* 1.65(3) . ?
O20 C52 1.199(12) . ?
O21 C52 1.319(13) . ?
C52 C53 1.566(13) . ?
C53 C56 1.482(14) . ?
C53 C54 1.530(15) . ?
C53 C55 1.556(14) . ?
O21* C52* 1.321(17) . ?
O22 C57 1.244(8) . ?
O23 C57 1.271(8) . ?
C57 C58 1.529(11) . ?
C58 C59 1.507(11) . ?
C58 C61 1.534(12) . ?
C58 C60 1.555(12) . ?
O26 C62 1.445(10) . ?
C62 C63 1.522(13) . ?
O2ET C3ET 1.25(2) . ?
C3ET C4ET 1.49(3) . ?
O2E2 C3E2 1.24(2) . ?
C3E2 C4E2 1.50(3) . ?
O2E3 C3E3 1.27(2) . ?
C3E3 C4E3 1.49(3) . ?

loop_
_geom_hbond_atom_site_label_D
_geom_hbond_atom_site_label_H
_geom_hbond_atom_site_label_A
_geom_hbond_distance_DH
_geom_hbond_distance_HA
_geom_hbond_distance_DA
_geom_hbond_angle_DHA
_geom_hbond_site_symmetry_A
N1 H1A O4 0.88 1.99 2.805(8) 153.0 .
O21 H2J O18 0.84 1.79 2.604(10) 164.0 .
O21* H2J2 O3 0.84 1.96 2.703(17) 147.3 .

loop_
_geom_torsion_atom_site_label_1
_geom_torsion_atom_site_label_2
_geom_torsion_atom_site_label_3
_geom_torsion_atom_site_label_4
_geom_torsion
_geom_torsion_site_symmetry_1
_geom_torsion_site_symmetry_2
_geom_torsion_site_symmetry_3
_geom_torsion_site_symmetry_4
_geom_torsion_publ_flag
O1 C1 C2 C6 -27.9(11) . . . . ?
